data_7202832
loop_
_publ_author_name
'Russo, Luca'
'Biella, Serena'
'Lahtinen, Manu'
'Liantonio, Rosalba'
'Metrangolo, Pierangelo'
'Resnati, Giuseppe'
'Rissanen, Kari'

_publ_section_title
;
 Solution stoichiometry determines crystal stoichiometry in
 halogen-bonded supramolecular complexes
;
_journal_issue 5
_journal_name_full CrystEngComm
_journal_page_first 341
_journal_paper_doi 10.1039/b702512m
_journal_volume 9
_journal_year 2007
_chemical_formula_moiety '2 C7 H7 O2 N,C6 F4 I2'
_chemical_formula_sum 'C20 H14 F4 I2 N2 O4'
_chemical_formula_weight 676.13
_chemical_name_systematic
;
?
;
_space_group_IT_number 2
_symmetry_cell_setting triclinic
_symmetry_space_group_name_Hall '-P 1'
_symmetry_space_group_name_H-M 'P -1'
_atom_sites_solution_hydrogens geom
_atom_sites_solution_primary direct
_atom_sites_solution_secondary difmap
_audit_creation_method SHELXL-97
_cell_angle_alpha 91.102(11)
_cell_angle_beta 97.913(12)
_cell_angle_gamma 90.912(8)
_cell_formula_units_Z 1
_cell_length_a 4.1581(4)
_cell_length_b 10.7974(8)
_cell_length_c 12.7958(19)
_cell_measurement_reflns_used 2343
_cell_measurement_temperature 173(2)
_cell_measurement_theta_max 27.5
_cell_measurement_theta_min 2.5
_cell_volume 568.81(11)
_computing_cell_refinement EvalCCD
_computing_data_collection 'Nonius COLLECT'
_computing_data_reduction EvalCCD
_computing_molecular_graphics 'Mercury 1.3, Diamond 3'
_computing_structure_refinement 'SHELXL-97 (Sheldrick, 1997)'
_computing_structure_solution 'SHELXS-97 (Sheldrick, 1990)'
_diffrn_ambient_temperature 173(2)
_diffrn_measured_fraction_theta_full 0.969
_diffrn_measured_fraction_theta_max 0.969
_diffrn_measurement_device_type 'Nonius KappaCCD diffractometer'
_diffrn_measurement_method '\f and \w scans'
_diffrn_radiation_monochromator graphite
_diffrn_radiation_source 'fine-focus sealed tube'
_diffrn_radiation_type MoK\a
_diffrn_radiation_wavelength 0.71073
_diffrn_reflns_av_R_equivalents 0.0279
_diffrn_reflns_av_sigmaI/netI 0.0300
_diffrn_reflns_limit_h_max 4
_diffrn_reflns_limit_h_min -4
_diffrn_reflns_limit_k_max 12
_diffrn_reflns_limit_k_min -12
_diffrn_reflns_limit_l_max 15
_diffrn_reflns_limit_l_min -15
_diffrn_reflns_number 6429
_diffrn_reflns_theta_full 25.00
_diffrn_reflns_theta_max 25.00
_diffrn_reflns_theta_min 5.15
_diffrn_standards_number 0
_exptl_absorpt_coefficient_mu 2.826
_exptl_absorpt_correction_T_max 0.6765
_exptl_absorpt_correction_T_min 0.2819
_exptl_absorpt_correction_type multi-scan
_exptl_crystal_colour colourless
_exptl_crystal_density_diffrn 1.974
_exptl_crystal_density_method 'not measured'
_exptl_crystal_description block
_exptl_crystal_F_000 322
_exptl_crystal_size_max 0.60
_exptl_crystal_size_mid 0.30
_exptl_crystal_size_min 0.15
_refine_diff_density_max 0.448
_refine_diff_density_min -0.461
_refine_diff_density_rms 0.119
_refine_ls_extinction_method none
_refine_ls_goodness_of_fit_ref 1.179
_refine_ls_hydrogen_treatment constr
_refine_ls_matrix_type full
_refine_ls_number_parameters 145
_refine_ls_number_reflns 1924
_refine_ls_number_restraints 0
_refine_ls_restrained_S_all 1.179
_refine_ls_R_factor_all 0.0220
_refine_ls_R_factor_gt 0.0163
_refine_ls_shift/su_max 0.001
_refine_ls_shift/su_mean 0.000
_refine_ls_structure_factor_coef Fsqd
_refine_ls_weighting_details 'calc w=1/[\s^2^(Fo^2^)+(0.0000P)^2^+0.3199P] where P=(Fo^2^+2Fc^2^)/3'
_refine_ls_weighting_scheme calc
_refine_ls_wR_factor_gt 0.0365
_refine_ls_wR_factor_ref 0.0404
_reflns_number_gt 1785
_reflns_number_total 1924
_reflns_threshold_expression I>2\s(I)
_cod_data_source_file b702512m.txt
_cod_data_source_block lrs031
_cod_database_code 7202832

loop_
_symmetry_equiv_pos_as_xyz
'x, y, z'
'-x, -y, -z'

loop_
_atom_site_label
_atom_site_type_symbol
_atom_site_fract_x
_atom_site_fract_y
_atom_site_fract_z
_atom_site_U_iso_or_equiv
_atom_site_adp_type
_atom_site_occupancy
_atom_site_symmetry_multiplicity
_atom_site_calc_flag
_atom_site_refinement_flags
_atom_site_disorder_assembly
_atom_site_disorder_group
I1 I 0.74502(4) 0.417214(16) 0.241908(12) 0.02916(8) Uani 1 1 d . . .
F1 F 0.9982(5) 0.25628(14) 0.05427(13) 0.0481(5) Uani 1 1 d . . .
F2 F 0.7971(5) 0.68019(15) 0.12705(12) 0.0476(5) Uani 1 1 d . . .
C8 C 0.8907(6) 0.4660(2) 0.09631(18) 0.0250(6) Uani 1 1 d . . .
O1 O 0.5759(5) 0.11900(18) 0.78213(14) 0.0410(5) Uani 1 1 d . . .
N1 N 0.5707(6) 0.3299(2) 0.43841(17) 0.0334(5) Uani 1 1 d . . .
O2 O 0.1981(6) 0.00451(19) 0.67729(16) 0.0508(6) Uani 1 1 d . . .
C4 C 0.3878(7) 0.2254(2) 0.4211(2) 0.0328(6) Uani 1 1 d . . .
H4A H 0.2967 0.2044 0.3506 0.039 Uiso 1 1 calc R . .
C1 C 0.4607(6) 0.1760(2) 0.6043(2) 0.0267(6) Uani 1 1 d . . .
C10 C 0.8986(6) 0.5897(2) 0.06535(19) 0.0277(6) Uani 1 1 d . . .
C5 C 0.3255(7) 0.1467(2) 0.5009(2) 0.0333(6) Uani 1 1 d . . .
H5A H 0.1934 0.0744 0.4852 0.040 Uiso 1 1 calc R . .
C2 C 0.6511(7) 0.2839(2) 0.6236(2) 0.0326(6) Uani 1 1 d . . .
H2A H 0.7475 0.3065 0.6932 0.039 Uiso 1 1 calc R . .
C9 C 0.9953(6) 0.3786(2) 0.0286(2) 0.0279(6) Uani 1 1 d . . .
C6 C 0.3933(7) 0.0896(2) 0.6900(2) 0.0318(6) Uani 1 1 d . . .
C3 C 0.6963(7) 0.3577(3) 0.5382(2) 0.0360(7) Uani 1 1 d . . .
H3A H 0.8231 0.4317 0.5516 0.043 Uiso 1 1 calc R . .
C7 C 0.5243(9) 0.0398(3) 0.8697(2) 0.0551(9) Uani 1 1 d . . .
H7A H 0.6672 0.0677 0.9335 0.083 Uiso 1 1 calc R . .
H7B H 0.5737 -0.0460 0.8524 0.083 Uiso 1 1 calc R . .
H7C H 0.2975 0.0445 0.8822 0.083 Uiso 1 1 calc R . .

loop_
_atom_site_aniso_label
_atom_site_aniso_U_11
_atom_site_aniso_U_22
_atom_site_aniso_U_33
_atom_site_aniso_U_23
_atom_site_aniso_U_13
_atom_site_aniso_U_12
I1 0.02153(11) 0.04758(13) 0.01842(10) 0.00734(7) 0.00222(7) -0.00101(8)
F1 0.0784(14) 0.0336(9) 0.0340(9) 0.0082(7) 0.0130(9) 0.0023(9)
F2 0.0745(13) 0.0422(9) 0.0296(9) -0.0002(7) 0.0180(9) 0.0143(9)
C8 0.0187(13) 0.0416(15) 0.0139(12) 0.0052(11) -0.0010(10) -0.0015(11)
O1 0.0513(13) 0.0491(12) 0.0241(10) 0.0112(9) 0.0094(10) -0.0006(10)
N1 0.0352(14) 0.0390(13) 0.0277(13) 0.0095(10) 0.0087(11) 0.0031(11)
O2 0.0712(17) 0.0420(12) 0.0393(12) 0.0108(9) 0.0088(11) -0.0161(12)
C4 0.0384(17) 0.0378(16) 0.0224(14) 0.0025(11) 0.0035(12) 0.0068(13)
C1 0.0306(15) 0.0270(13) 0.0245(13) 0.0032(10) 0.0100(12) 0.0066(11)
C10 0.0258(15) 0.0362(15) 0.0207(13) -0.0032(11) 0.0014(11) 0.0036(12)
C5 0.0397(17) 0.0328(15) 0.0282(15) 0.0017(11) 0.0081(13) -0.0013(13)
C2 0.0332(16) 0.0412(16) 0.0234(14) 0.0023(12) 0.0036(12) 0.0020(13)
C9 0.0298(15) 0.0298(14) 0.0230(13) 0.0064(11) -0.0013(12) -0.0012(12)
C6 0.0389(17) 0.0324(15) 0.0263(15) 0.0044(11) 0.0114(13) 0.0093(13)
C3 0.0392(17) 0.0374(16) 0.0315(16) 0.0061(12) 0.0049(13) -0.0060(13)
C7 0.074(3) 0.065(2) 0.0286(17) 0.0250(15) 0.0112(17) -0.0003(19)

loop_
_atom_type_symbol
_atom_type_description
_atom_type_scat_dispersion_real
_atom_type_scat_dispersion_imag
_atom_type_scat_source
C C 0.0033 0.0016 'International Tables Vol C Tables 4.2.6.8 and 6.1.1.4'
H H 0.0000 0.0000 'International Tables Vol C Tables 4.2.6.8 and 6.1.1.4'
N N 0.0061 0.0033 'International Tables Vol C Tables 4.2.6.8 and 6.1.1.4'
O O 0.0106 0.0060 'International Tables Vol C Tables 4.2.6.8 and 6.1.1.4'
F F 0.0171 0.0103 'International Tables Vol C Tables 4.2.6.8 and 6.1.1.4'
I I -0.4742 1.8119 'International Tables Vol C Tables 4.2.6.8 and 6.1.1.4'

loop_
_geom_angle_atom_site_label_1
_geom_angle_atom_site_label_2
_geom_angle_atom_site_label_3
_geom_angle
_geom_angle_site_symmetry_1
_geom_angle_site_symmetry_3
_geom_angle_publ_flag
I1 C8 C10 121.42(18) . . ?
I1 C8 C9 121.94(18) . . ?
C10 C8 C9 116.6(2) . . ?
C6 O1 C7 115.0(2) . . ?
C4 N1 C3 117.3(2) . . ?
N1 C4 H4A 118.3 . . ?
N1 C4 C5 123.4(3) . . ?
H4A C4 C5 118.3 . . ?
C5 C1 C2 118.6(2) . . ?
C5 C1 C6 118.2(2) . . ?
C2 C1 C6 123.2(2) . . ?
F2 C10 C8 120.0(2) . . ?
F2 C10 C9 118.9(2) . 2_765 ?
C8 C10 C9 121.1(2) . 2_765 ?
C4 C5 C1 118.7(3) . . ?
C4 C5 H5A 120.7 . . ?
C1 C5 H5A 120.7 . . ?
C1 C2 H2A 120.8 . . ?
C1 C2 C3 118.3(3) . . ?
H2A C2 C3 120.8 . . ?
F1 C9 C8 119.8(2) . . ?
F1 C9 C10 117.8(2) . 2_765 ?
C8 C9 C10 122.3(2) . 2_765 ?
O1 C6 O2 124.3(2) . . ?
O1 C6 C1 111.6(2) . . ?
O2 C6 C1 124.2(3) . . ?
N1 C3 C2 123.6(3) . . ?
N1 C3 H3A 118.2 . . ?
C2 C3 H3A 118.2 . . ?
O1 C7 H7A 109.5 . . ?
O1 C7 H7B 109.5 . . ?
O1 C7 H7C 109.5 . . ?
H7A C7 H7B 109.5 . . ?
H7A C7 H7C 109.5 . . ?
H7B C7 H7C 109.5 . . ?

loop_
_geom_bond_atom_site_label_1
_geom_bond_atom_site_label_2
_geom_bond_distance
_geom_bond_site_symmetry_2
_geom_bond_publ_flag
I1 C8 2.111(2) . ?
F1 C9 1.368(3) . ?
F2 C10 1.354(3) . ?
C8 C10 1.401(4) . ?
C8 C9 1.384(4) . ?
O1 C6 1.342(3) . ?
O1 C7 1.460(3) . ?
N1 C4 1.349(4) . ?
N1 C3 1.337(4) . ?
O2 C6 1.210(4) . ?
C4 H4A 0.9500 . ?
C4 C5 1.389(4) . ?
C1 C5 1.393(4) . ?
C1 C2 1.396(4) . ?
C1 C6 1.506(3) . ?
C10 C9 1.383(4) 2_765 ?
C5 H5A 0.9500 . ?
C2 H2A 0.9500 . ?
C2 C3 1.397(4) . ?
C9 C10 1.383(4) 2_765 ?
C3 H3A 0.9500 . ?
C7 H7A 0.9800 . ?
C7 H7B 0.9800 . ?
C7 H7C 0.9800 . ?

loop_
_geom_torsion_atom_site_label_1
_geom_torsion_atom_site_label_2
_geom_torsion_atom_site_label_3
_geom_torsion_atom_site_label_4
_geom_torsion
_geom_torsion_site_symmetry_1
_geom_torsion_site_symmetry_2
_geom_torsion_site_symmetry_3
_geom_torsion_site_symmetry_4
_geom_torsion_publ_flag
C3 N1 C4 C5 -0.1(4) . . . . ?
I1 C8 C10 F2 -3.1(3) . . . . ?
I1 C8 C10 C9 177.8(2) . . . 2_765 ?
C9 C8 C10 F2 179.4(2) . . . . ?
C9 C8 C10 C9 0.3(4) . . . 2_765 ?
N1 C4 C5 C1 -0.6(4) . . . . ?
C2 C1 C5 C4 0.5(4) . . . . ?
C6 C1 C5 C4 -179.6(2) . . . . ?
C5 C1 C2 C3 0.2(4) . . . . ?
C6 C1 C2 C3 -179.7(2) . . . . ?
I1 C8 C9 F1 1.7(3) . . . . ?
I1 C8 C9 C10 -177.8(2) . . . 2_765 ?
C10 C8 C9 F1 179.2(2) . . . . ?
C10 C8 C9 C10 -0.3(4) . . . 2_765 ?
C7 O1 C6 O2 0.0(4) . . . . ?
C7 O1 C6 C1 179.8(2) . . . . ?
C5 C1 C6 O1 170.8(2) . . . . ?
C5 C1 C6 O2 -9.4(4) . . . . ?
C2 C1 C6 O1 -9.4(4) . . . . ?
C2 C1 C6 O2 170.4(3) . . . . ?
C4 N1 C3 C2 0.9(4) . . . . ?
C1 C2 C3 N1 -1.0(4) . . . . ?
